data_7130351
loop_
_publ_author_name
'Han, Keke'
'Zhang, Mengxia'
'Wei, Zhenhong'
'Ye, Xing'
'Rao, Wenjun'
'Zhang, Haina'
'Cai, Hu'

_publ_section_title
;
 Precise design and preparation of two 3D organic&#x2212;inorganic
 perovskite ferroelectrics (1,5-diazabicyclo[3.2.2]nonane)RbX3 (X = Br, I)
;
_journal_name_full 'Chemical Communications'
_journal_paper_doi 10.1039/D2CC02673B
_journal_year 2022
_chemical_formula_moiety '2(C6), 2.994(Br), Rb'
_chemical_formula_sum 'C12 Br3 Rb'
_chemical_formula_weight 468.81
_space_group_crystal_system cubic
_space_group_IT_number 221
_space_group_name_Hall '-P 4 2 3'
_space_group_name_H-M_alt 'P m -3 m'
_audit_creation_date 2022-07-12
_audit_creation_method
;
Olex2 1.5-beta
(compiled 2022.04.07 svn.rca3783a0 for OlexSys, GUI svn.r6498)
;
_audit_update_record
;
2022-07-14 deposited with the CCDC.	2022-07-19 downloaded from the CCDC.
;
_cell_angle_alpha 90
_cell_angle_beta 90
_cell_angle_gamma 90
_cell_formula_units_Z 1
_cell_length_a 6.94400(10)
_cell_length_b 6.94400(10)
_cell_length_c 6.94400(10)
_cell_measurement_reflns_used 9682
_cell_measurement_temperature 293(2)
_cell_measurement_theta_max 76.4110
_cell_measurement_theta_min 4.5870
_cell_volume 334.834(8)
_computing_molecular_graphics 'Olex2 1.5-beta (Dolomanov et al., 2009)'
_computing_publication_material 'Olex2 1.5-beta (Dolomanov et al., 2009)'
_computing_structure_refinement 'ShelXL (Sheldrick, 2015)'
_computing_structure_solution 'olex2.solve (Bourhis et al., 2015)'
_diffrn_ambient_temperature 293(2)
_diffrn_measured_fraction_theta_full 1.000
_diffrn_measured_fraction_theta_max 0.980
_diffrn_measurement_device_type 'multiwire proportional'
_diffrn_measurement_method 'phi and omega scans'
_diffrn_radiation_monochromator graphite
_diffrn_radiation_type CuK\a
_diffrn_radiation_wavelength 1.54178
_diffrn_reflns_av_R_equivalents 0.0587
_diffrn_reflns_av_unetI/netI 0.0522
_diffrn_reflns_Laue_measured_fraction_full 1.000
_diffrn_reflns_Laue_measured_fraction_max 0.980
_diffrn_reflns_limit_h_max 8
_diffrn_reflns_limit_h_min -4
_diffrn_reflns_limit_k_max 8
_diffrn_reflns_limit_k_min -8
_diffrn_reflns_limit_l_max 8
_diffrn_reflns_limit_l_min -5
_diffrn_reflns_number 360
_diffrn_reflns_point_group_measured_fraction_full 1.000
_diffrn_reflns_point_group_measured_fraction_max 0.980
_diffrn_reflns_theta_full 67.679
_diffrn_reflns_theta_max 72.744
_diffrn_reflns_theta_min 6.374
_exptl_absorpt_coefficient_mu 15.294
_exptl_absorpt_correction_type none
_exptl_crystal_colour colorless
_exptl_crystal_density_diffrn 2.325
_exptl_crystal_density_method 'not measured'
_exptl_crystal_description block
_exptl_crystal_F_000 213.8
_exptl_crystal_size_max 0.001
_exptl_crystal_size_mid 0.001
_exptl_crystal_size_min 0.001
_refine_diff_density_max 0.905
_refine_diff_density_min -0.556
_refine_diff_density_rms 0.144
_refine_ls_extinction_coef 0.15(3)
_refine_ls_extinction_expression Fc^*^=kFc[1+0.001xFc^2^\l^3^/sin(2\q)]^-1/4^
_refine_ls_extinction_method 'SHELXL-2018/3 (Sheldrick 2018)'
_refine_ls_goodness_of_fit_ref 1.179
_refine_ls_hydrogen_treatment undef
_refine_ls_matrix_type full
_refine_ls_number_parameters 17
_refine_ls_number_reflns 96
_refine_ls_number_restraints 8
_refine_ls_restrained_S_all 1.150
_refine_ls_R_factor_all 0.0477
_refine_ls_R_factor_gt 0.0446
_refine_ls_shift/su_max 0.000
_refine_ls_shift/su_mean 0.000
_refine_ls_structure_factor_coef Fsqd
_refine_ls_weighting_details 'w=1/[\s^2^(Fo^2^)+(0.1000P)^2^] where P=(Fo^2^+2Fc^2^)/3'
_refine_ls_weighting_scheme calc
_refine_ls_wR_factor_gt 0.1365
_refine_ls_wR_factor_ref 0.1422
_reflns_Friedel_coverage 0.000
_reflns_number_gt 88
_reflns_number_total 95
_reflns_threshold_expression 'I > 2\s(I)'
_cod_data_source_file d2cc02673b2.cif
_cod_data_source_block t_CCDC2
_cod_original_cell_volume 334.834(14)
_cod_database_code 7130351
_shelx_shelxl_version_number 2018/3
_shelx_space_group_comment
;
The symmetry employed for this shelxl refinement is uniquely defined
by the following loop, which should always be used as a source of
symmetry information in preference to the above space-group names.
They are only intended as comments.
;
_olex2_refinement_description
;
1. Rigid bond restraints
 C1, C2
 with sigma for 1-2 distances of 0.05 and sigma for 1-3 distances of 0.05
 Br1, Br1A
 with sigma for 1-2 distances of 0.01 and sigma for 1-3 distances of 0.01
2. Uiso/Uaniso restraints and constraints
C1 \\sim C2: within 2A with sigma of 0.05 and sigma for terminal atoms of 0.1
within 2A
Br1 \\sim Br1A: within 2A with sigma of 0.01 and sigma for terminal atoms of
0.02 within 2A
3. Others
 Sof(Br1A)=0.0625*(1-FVAR(2))
 Sof(Br1)=0.0625*FVAR(2)
 Fixed Sof: C1(0.125) C2(0.125)
;
_olex2_submission_special_instructions 'No special instructions were received'

loop_
_space_group_symop_operation_xyz
'x, y, z'
'-x, -y, z'
'-x, y, -z'
'x, -y, -z'
'z, x, y'
'z, -x, -y'
'-z, -x, y'
'-z, x, -y'
'y, z, x'
'-y, z, -x'
'y, -z, -x'
'-y, -z, x'
'y, x, -z'
'-y, -x, -z'
'y, -x, z'
'-y, x, z'
'x, z, -y'
'-x, z, y'
'-x, -z, -y'
'x, -z, y'
'z, y, -x'
'z, -y, x'
'-z, y, x'
'-z, -y, -x'
'-x, -y, -z'
'x, y, -z'
'x, -y, z'
'-x, y, z'
'-z, -x, -y'
'-z, x, y'
'z, x, -y'
'z, -x, y'
'-y, -z, -x'
'y, -z, x'
'-y, z, x'
'y, z, -x'
'-y, -x, z'
'y, x, z'
'-y, x, -z'
'y, -x, -z'
'-x, -z, y'
'x, -z, -y'
'x, z, y'
'-x, z, -y'
'-z, -y, x'
'-z, y, -x'
'z, -y, -x'
'z, y, x'

loop_
_atom_site_label
_atom_site_type_symbol
_atom_site_fract_x
_atom_site_fract_y
_atom_site_fract_z
_atom_site_U_iso_or_equiv
_atom_site_adp_type
_atom_site_occupancy
_atom_site_site_symmetry_order
_atom_site_calc_flag
_atom_site_refinement_flags_posn
_atom_site_refinement_flags_adp
_atom_site_refinement_flags_occupancy
_atom_site_disorder_assembly
_atom_site_disorder_group
Rb1 Rb 0.000000 0.000000 0.000000 0.0486(15) Uani 1 48 d S T P . .
Br1 Br 0.000000 -0.500000 0.000000 0.036(10) Uiso 0.05(2) 16 d S TU P A 1
Br1A Br 0.0621(11) -0.500000 0.000000 0.0532(15) Uiso 0.237(5) 4 d S TU P A 2
C1 C 0.254(14) -0.500000 0.41(4) 0.22(5) Uani 0.25 2 d S TU P . .
C2 C 0.358(13) -0.500000 0.358(13) 0.20(6) Uani 0.5 4 d S TU P . .

loop_
_atom_site_aniso_label
_atom_site_aniso_U_11
_atom_site_aniso_U_22
_atom_site_aniso_U_33
_atom_site_aniso_U_23
_atom_site_aniso_U_13
_atom_site_aniso_U_12
Rb1 0.0486(15) 0.0486(15) 0.0486(15) 0.000 0.000 0.000
C1 0.28(9) 0.15(4) 0.23(8) 0.000 -0.13(12) 0.000
C2 0.24(9) 0.13(2) 0.24(9) 0.000 -0.16(10) 0.000

loop_
_atom_type_symbol
_atom_type_description
_atom_type_scat_dispersion_real
_atom_type_scat_dispersion_imag
_atom_type_scat_source
C C 0.0181 0.0091 'International Tables Vol C Tables 4.2.6.8 and 6.1.1.4'
H H 0.0000 0.0000 'International Tables Vol C Tables 4.2.6.8 and 6.1.1.4'
N N 0.0311 0.0180 'International Tables Vol C Tables 4.2.6.8 and 6.1.1.4'
Br Br -0.6763 1.2805 'International Tables Vol C Tables 4.2.6.8 and 6.1.1.4'
Rb Rb -0.4688 1.6079 'International Tables Vol C Tables 4.2.6.8 and 6.1.1.4'

loop_
_geom_angle_atom_site_label_1
_geom_angle_atom_site_label_2
_geom_angle_atom_site_label_3
_geom_angle
_geom_angle_site_symmetry_1
_geom_angle_site_symmetry_3
_geom_angle_publ_flag
Br1 Rb1 Br1 90.0 9_655 . ?
Br1 Rb1 Br1 90.0 1_565 5 ?
Br1 Rb1 Br1 90.0 1_565 5_556 ?
Br1 Rb1 Br1 90.0 9 5 ?
Br1 Rb1 Br1 90.0 . 5_556 ?
Br1 Rb1 Br1 90.0 9 5_556 ?
Br1 Rb1 Br1 90.0 9_655 1_565 ?
Br1 Rb1 Br1 180.0 9_655 9 ?
Br1 Rb1 Br1 180.0 . 1_565 ?
Br1 Rb1 Br1 90.0 9_655 5_556 ?
Br1 Rb1 Br1 90.0 9 1_565 ?
Br1 Rb1 Br1 90.0 . 9 ?
Br1 Rb1 Br1 90.0 9_655 5 ?
Br1 Rb1 Br1 90.0 . 5 ?
Br1 Rb1 Br1 180.0 5 5_556 ?
Br1 Rb1 Br1A 90.0 5 1_565 ?
Br1 Rb1 Br1A 90.0 9 21 ?
Br1 Rb1 Br1A 172.92(12) . 1_565 ?
Br1 Rb1 Br1A 97.08(12) 9_655 25_545 ?
Br1 Rb1 Br1A 97.08(12) 5_556 21 ?
Br1 Rb1 Br1A 82.92(12) 9 25_545 ?
Br1 Rb1 Br1A 82.92(12) 9_655 17 ?
Br1 Rb1 Br1A 90.0 5 25_545 ?
Br1 Rb1 Br1A 172.92(12) 1_565 21 ?
Br1 Rb1 Br1A 97.08(12) 9_655 41 ?
Br1 Rb1 Br1A 90.0 . 41 ?
Br1 Rb1 Br1A 82.92(12) 9 41 ?
Br1 Rb1 Br1A 90.0 1_565 41 ?
Br1 Rb1 Br1A 172.92(12) 5_556 41 ?
Br1 Rb1 Br1A 7.08(12) . 21 ?
Br1 Rb1 Br1A 90.0 9_655 45 ?
Br1 Rb1 Br1A 7.08(12) 1_565 1_565 ?
Br1 Rb1 Br1A 172.92(12) . 45 ?
Br1 Rb1 Br1A 97.08(12) 9 17 ?
Br1 Rb1 Br1A 90.0 9 45 ?
Br1 Rb1 Br1A 82.92(12) 9_655 1_565 ?
Br1 Rb1 Br1A 7.08(12) 1_565 45 ?
Br1 Rb1 Br1A 90.0 5_556 1_565 ?
Br1 Rb1 Br1A 97.08(12) 5 45 ?
Br1 Rb1 Br1A 82.92(12) 5 21 ?
Br1 Rb1 Br1A 82.92(12) 5_556 45 ?
Br1 Rb1 Br1A 7.08(12) . 25_545 ?
Br1 Rb1 Br1A 90.0 . 17 ?
Br1 Rb1 Br1A 97.08(12) 9 1_565 ?
Br1 Rb1 Br1A 90.0 1_565 17 ?
Br1 Rb1 Br1A 172.92(12) 1_565 25_545 ?
Br1 Rb1 Br1A 7.08(12) 5_556 17 ?
Br1 Rb1 Br1A 172.92(12) 5 17 ?
Br1 Rb1 Br1A 7.08(12) 5 41 ?
Br1 Rb1 Br1A 90.0 5_556 25_545 ?
Br1 Rb1 Br1A 90.0 9_655 21 ?
Br1A Rb1 Br1A 82.98(12) 21 41 ?
Br1A Rb1 Br1A 97.02(12) 21 17 ?
Br1A Rb1 Br1A 180.0(2) 41 17 ?
Br1A Rb1 Br1A 97.02(12) 45 41 ?
Br1A Rb1 Br1A 89.13(3) 25_545 41 ?
Br1A Rb1 Br1A 90.87(3) 25_545 17 ?
Br1A Rb1 Br1A 82.98(12) 45 17 ?
Br1A Rb1 Br1A 90.87(3) 1_565 41 ?
Br1A Rb1 Br1A 89.13(3) 1_565 17 ?
Rb1 Br1 Rb1 180.0 1_545 . ?
Rb1 Br1A Rb1 165.8(2) 1_545 . ?
Br1A Br1A Rb1 85.00(9) 45_545 . ?
Br1A Br1A Rb1 85.00(9) 21 . ?
Br1A Br1A Rb1 82.92(12) 25_545 . ?
C1 C1 C1 135.0 26_556 22_545 ?
C1 C1 C1 120.00(3) 42 22_545 ?
C1 C1 C1 120.00(3) 17_545 22_545 ?
C1 C1 C1 45.001(12) 42 26_556 ?
C1 C1 C1 45.001(16) 17_545 26_556 ?
C1 C1 C1 90.00(2) 42 17_545 ?
C1 C1 C2 100(10) 42 5_546 ?
C1 C1 C2 49.8(13) 42 26_556 ?
C1 C1 C2 118(7) 42 9_645 ?
C1 C1 C2 111(4) 22_545 26_556 ?
C1 C1 C2 62(10) 26_556 6 ?
C1 C1 C2 49.8(13) 17_545 26_556 ?
C1 C1 C2 100(9) 26_556 9_645 ?
C1 C1 C2 44(7) 22_545 34_655 ?
C1 C1 C2 44(7) 22_545 9_645 ?
C1 C1 C2 118(7) 17_545 34_655 ?
C1 C1 C2 100(9) 26_556 34_655 ?
C1 C1 C2 77(6) 17_545 9_645 ?
C1 C1 C2 34(6) 17_545 5_546 ?
C1 C1 C2 24(4) 26_556 26_556 ?
C1 C1 C2 62(10) 26_556 5_546 ?
C1 C1 C2 34(6) 42 6 ?
C1 C1 C2 77(6) 42 34_655 ?
C1 C1 C2 100(10) 17_545 6 ?
C2 C1 C1 108(10) . 17_545 ?
C2 C1 C1 108(10) . 42 ?
C2 C1 C1 20(10) . 22_545 ?
C2 C1 C1 88(7) 5_546 22_545 ?
C2 C1 C1 88(7) 6 22_545 ?
C2 C1 C1 115(10) . 26_556 ?
C2 C1 C2 91(10) 6 5_546 ?
C2 C1 C2 89(9) 6 9_645 ?
C2 C1 C2 32(6) . 9_645 ?
C2 C1 C2 91(10) . 26_556 ?
C2 C1 C2 44(3) 6 34_655 ?
C2 C1 C2 44(3) 5_546 9_645 ?
C2 C1 C2 79(9) 26_556 9_645 ?
C2 C1 C2 50(10) 5_546 26_556 ?
C2 C1 C2 74(10) . 6 ?
C2 C1 C2 32(6) . 34_655 ?
C2 C1 C2 79(9) 26_556 34_655 ?
C2 C1 C2 50(10) 6 26_556 ?
C2 C1 C2 89(9) 5_546 34_655 ?
C2 C1 C2 74(10) . 5_546 ?
C2 C1 C2 59(3) 34_655 9_645 ?
C1 C2 C1 41(10) 22_545 45_645 ?
C1 C2 C1 41(10) . 26_556 ?
C1 C2 C1 55(10) 42 17_545 ?
C1 C2 C1 39(10) 22_545 34_655 ?
C1 C2 C1 150(10) 22_545 17_545 ?
C1 C2 C1 150(10) . 34_655 ?
C1 C2 C1 138(7) 26_556 45_645 ?
C1 C2 C1 179(10) . 45_645 ?
C1 C2 C1 30(10) 42 26_556 ?
C1 C2 C1 140(8) 9_645 26_556 ?
C1 C2 C1 122(10) 34_655 42 ?
C1 C2 C1 140(8) 42 45_645 ?
C1 C2 C1 39(10) 22_545 9_645 ?
C1 C2 C1 140(8) 17_545 45_645 ?
C1 C2 C1 150(10) . 9_645 ?
C1 C2 C1 150(10) 22_545 42 ?
C1 C2 C1 55(10) 34_655 9_645 ?
C1 C2 C1 140(8) 34_655 26_556 ?
C1 C2 C1 165(10) 42 9_645 ?
C1 C2 C1 39(10) . 42 ?
C1 C2 C1 39(10) . 17_545 ?
C1 C2 C1 30(10) 34_655 45_645 ?
C1 C2 C1 30(10) 17_545 26_556 ?
C1 C2 C1 30(10) 9_645 45_645 ?
C1 C2 C1 179(10) 22_545 26_556 ?
C1 C2 C1 122(10) 9_645 17_545 ?
C1 C2 C1 165(10) 34_655 17_545 ?
C1 C2 C1 141(10) 22_545 . ?
C1 C2 C2 130(9) . 9_645 ?
C1 C2 C2 72(10) 22_545 34_655 ?
C1 C2 C2 92(7) 42 34_655 ?
C1 C2 C2 130(9) 22_545 6 ?
C1 C2 C2 34(6) 17_545 5_546 ?
C1 C2 C2 34(6) 34_655 34_655 ?
C1 C2 C2 134(9) 17_545 34_655 ?
C1 C2 C2 80(10) 34_655 9_645 ?
C1 C2 C2 92(7) 9_645 5_546 ?
C1 C2 C2 134(9) 9_645 6 ?
C1 C2 C2 72(10) . 6 ?
C1 C2 C2 134(9) 42 9_645 ?
C1 C2 C2 72(10) . 5_546 ?
C1 C2 C2 80(10) 9_645 34_655 ?
C1 C2 C2 134(9) 34_655 5_546 ?
C1 C2 C2 34(6) 9_645 9_645 ?
C1 C2 C2 80(10) 42 5_546 ?
C1 C2 C2 92(7) 34_655 6 ?
C1 C2 C2 80(10) 17_545 6 ?
C1 C2 C2 92(7) 17_545 9_645 ?
C1 C2 C2 130(9) . 34_655 ?
C1 C2 C2 72(10) 22_545 9_645 ?
C1 C2 C2 130(9) 22_545 5_546 ?
C1 C2 C2 34(6) 42 6 ?
C2 C2 C1 49.8(13) 6 26_556 ?
C2 C2 C1 107(2) 6 45_645 ?
C2 C2 C1 107(2) 34_655 26_556 ?
C2 C2 C1 49.8(13) 34_655 45_645 ?
C2 C2 C1 49.8(13) 5_546 26_556 ?
C2 C2 C1 49.8(13) 9_645 45_645 ?
C2 C2 C1 107(2) 9_645 26_556 ?
C2 C2 C1 107(2) 5_546 45_645 ?
C2 C2 C2 59.999(6) 9_645 5_546 ?
C2 C2 C2 120.0 6 9_645 ?
C2 C2 C2 89.999(6) 34_655 9_645 ?
C2 C2 C2 89.999(9) 6 5_546 ?
C2 C2 C2 120.0 34_655 5_546 ?
C2 C2 C2 59.999(9) 34_655 6 ?

loop_
_geom_bond_atom_site_label_1
_geom_bond_atom_site_label_2
_geom_bond_distance
_geom_bond_site_symmetry_2
_geom_bond_publ_flag
Rb1 Br1 3.47200(5) 9_655 ?
Rb1 Br1 3.47200(5) 9 ?
Rb1 Br1 3.47200(5) . ?
Rb1 Br1 3.47200(5) 5 ?
Rb1 Br1 3.47200(5) 1_565 ?
Rb1 Br1 3.47200(5) 5_556 ?
Rb1 Br1A 3.4986(9) 17 ?
Rb1 Br1A 3.4986(9) 45 ?
Rb1 Br1A 3.4986(9) 25_545 ?
Rb1 Br1A 3.4986(9) 41 ?
Rb1 Br1A 3.4986(9) 1_565 ?
Rb1 Br1A 3.4986(9) 21 ?
Br1A Br1A 0.609(11) 21 ?
Br1A Br1A 0.609(11) 45_545 ?
Br1A Br1A 0.862(15) 25_545 ?
C1 C1 0.9(3) 42 ?
C1 C1 0.9(3) 17_545 ?
C1 C1 1.3(5) 26_556 ?
C1 C1 1.5(4) 22_545 ?
C1 C2 2.01(15) 34_655 ?
C1 C2 1.38(8) 5_546 ?
C1 C2 1.78(17) 26_556 ?
C1 C2 2.01(15) 9_645 ?
C1 C2 1.38(8) 6 ?
C1 C2 0.80(14) . ?
C2 C2 1.39(12) 34_655 ?
C2 C2 1.39(12) 5_546 ?
C2 C2 1.39(12) 6 ?
C2 C2 1.39(12) 9_645 ?
